data_4312826
loop_
_publ_author_name
'Diana M. Stefanescu'
'Holming F. Yuen'
'David S. Glueck'
'James A. Golen'
'Lev N. Zakharov'
'Christopher D. Incarvito'
'Arnold L. Rheingold'

_publ_section_title
;
 Gold(I) Phosphido Complexes: Synthesis, Structure, and Reactivity
;
_journal_name_full 'Inorganic Chemistry'
_journal_page_first 8891
_journal_page_last 8901
_journal_paper_doi 10.1021/ic035006e
_journal_volume 42
_journal_year 2003
_chemical_formula_sum 'C30 H34 Au2 Cl2 P2'
_chemical_formula_weight 921.35
_chemical_name_systematic
; 
 ? 
;
_space_group_IT_number 15
_symmetry_cell_setting monoclinic
_symmetry_space_group_name_Hall '-C 2yc'
_symmetry_space_group_name_H-M 'C 1 2/c 1'
_atom_sites_solution_hydrogens geom
_atom_sites_solution_primary direct
_atom_sites_solution_secondary difmap
_audit_creation_method SHELXL-97
_cell_angle_alpha 90.00
_cell_angle_beta 105.51(2)
_cell_angle_gamma 90.00
_cell_formula_units_Z 4
_cell_length_a 16.58(2)
_cell_length_b 8.681(11)
_cell_length_c 22.72(3)
_cell_measurement_reflns_used 857
_cell_measurement_temperature 223(2)
_cell_measurement_theta_max 23.53
_cell_measurement_theta_min 2.67
_cell_volume 3151(7)
_computing_cell_refinement 'Bruker SMART'
_computing_data_collection 'Bruker SMART'
_computing_data_reduction 'Bruker SAINT'
_computing_molecular_graphics 'Bruker SHELXTL'
_computing_publication_material 'Bruker SHELXTL'
_computing_structure_refinement 'SHELXL-97 (Sheldrick, 1997)'
_computing_structure_solution 'SHELXS-97 (Sheldrick, 1990)'
_diffrn_ambient_temperature 223(2)
_diffrn_measured_fraction_theta_full 0.964
_diffrn_measured_fraction_theta_max 0.964
_diffrn_measurement_device_type 'CCD area detector'
_diffrn_measurement_method 'phi and omega scans'
_diffrn_radiation_monochromator graphite
_diffrn_radiation_source 'fine-focus sealed tube'
_diffrn_radiation_type MoK\a
_diffrn_radiation_wavelength 0.71073
_diffrn_reflns_av_R_equivalents 0.0328
_diffrn_reflns_av_sigmaI/netI 0.0433
_diffrn_reflns_limit_h_max 21
_diffrn_reflns_limit_h_min -22
_diffrn_reflns_limit_k_max 10
_diffrn_reflns_limit_k_min -11
_diffrn_reflns_limit_l_max 29
_diffrn_reflns_limit_l_min -30
_diffrn_reflns_number 11301
_diffrn_reflns_theta_full 28.31
_diffrn_reflns_theta_max 28.31
_diffrn_reflns_theta_min 1.86
_exptl_absorpt_coefficient_mu 9.587
_exptl_absorpt_correction_type SADABS
_exptl_crystal_colour colorless
_exptl_crystal_density_diffrn 1.942
_exptl_crystal_density_meas 0
_exptl_crystal_density_method 'not measured'
_exptl_crystal_description plate
_exptl_crystal_F_000 1744
_exptl_crystal_size_max 0.20
_exptl_crystal_size_mid 0.20
_exptl_crystal_size_min 0.10
_refine_diff_density_max 0.838
_refine_diff_density_min -1.505
_refine_diff_density_rms 0.112
_refine_ls_extinction_method none
_refine_ls_goodness_of_fit_ref 1.099
_refine_ls_hydrogen_treatment mixed
_refine_ls_matrix_type full
_refine_ls_number_parameters 186
_refine_ls_number_reflns 3789
_refine_ls_number_restraints 0
_refine_ls_restrained_S_all 1.099
_refine_ls_R_factor_all 0.0574
_refine_ls_R_factor_gt 0.0447
_refine_ls_shift/su_max 0.078
_refine_ls_shift/su_mean 0.014
_refine_ls_structure_factor_coef Fsqd
_refine_ls_weighting_details 'calc w=1/[\s^2^(Fo^2^)+(0.1000P)^2^+0.0000P] where P=(Fo^2^+2Fc^2^)/3'
_refine_ls_weighting_scheme calc
_refine_ls_wR_factor_gt 0.1518
_refine_ls_wR_factor_ref 0.1595
_reflns_number_gt 3062
_reflns_number_total 3789
_reflns_threshold_expression >2sigma(I)
_cod_data_source_file ic035006esi20030826_015226_1.cif
_cod_data_source_block glu118
_cod_depositor_comments
;
The following automatic conversions were performed:

'_symmetry_cell_setting' value 'Monoclinic' changed to 'monoclinic'
according to the built-in table from CIF Core dictionary named
'cif_core.dic' version 2.4.1 from 2010-06-29.

Automatic conversion script
Id: cif_fix_values 1646 2011-03-28 12:23:43Z adriana 
;
_cod_original_cell_volume 3152(7)
_cod_database_code 4312826

loop_
_symmetry_equiv_pos_as_xyz
'x, y, z'
'-x, y, -z+1/2'
'x+1/2, y+1/2, z'
'-x+1/2, y+1/2, -z+1/2'
'-x, -y, -z'
'x, -y, z-1/2'
'-x+1/2, -y+1/2, -z'
'x+1/2, -y+1/2, z-1/2'

loop_
_atom_site_label
_atom_site_type_symbol
_atom_site_fract_x
_atom_site_fract_y
_atom_site_fract_z
_atom_site_U_iso_or_equiv
_atom_site_adp_type
_atom_site_occupancy
_atom_site_symmetry_multiplicity
_atom_site_calc_flag
_atom_site_refinement_flags
_atom_site_disorder_assembly
_atom_site_disorder_group
Au1 Au 1.024247(18) 0.31891(4) 0.320978(16) 0.05340(17) Uani 0.80 1 d P . 1
Cl1 Cl 1.14321(16) 0.4452(4) 0.31746(18) 0.0825(9) Uani 0.80 1 d P A 1
Au1' Au 0.89859(10) 0.30943(16) 0.24536(7) 0.0577(4) Uani 0.20 1 d P . 2
Cl1' Cl 0.8697(7) 0.409(2) 0.1474(6) 0.093(5) Uani 0.20 1 d P B 2
P1 P 0.91015(11) 0.2048(2) 0.33044(9) 0.0508(4) Uani 1 1 d . . .
H1 H 0.847(4) 0.179(6) 0.264(3) 0.016(15) Uiso 0.80 1 d P . .
C1 C 0.9201(4) -0.0012(8) 0.3433(3) 0.0500(15) Uani 1 1 d . . .
C2 C 0.9863(5) -0.0781(8) 0.3305(4) 0.0631(18) Uani 1 1 d . . .
H2A H 1.0280 -0.0233 0.3183 0.076 Uiso 1 1 calc R . .
C3 C 0.9904(6) -0.2386(10) 0.3357(5) 0.076(2) Uani 1 1 d . . .
H3A H 1.0335 -0.2932 0.3253 0.091 Uiso 1 1 calc R . .
C4 C 0.9323(7) -0.3143(10) 0.3559(5) 0.081(3) Uani 1 1 d . . .
H4A H 0.9379 -0.4214 0.3619 0.097 Uiso 1 1 calc R . .
C5 C 0.8642(5) -0.2404(9) 0.3683(4) 0.0648(19) Uani 1 1 d . . .
H5A H 0.8226 -0.2958 0.3804 0.078 Uiso 1 1 calc R . .
C6 C 0.8603(4) -0.0794(8) 0.3620(3) 0.0552(16) Uani 1 1 d . . .
H6A H 0.8158 -0.0251 0.3708 0.066 Uiso 1 1 calc R . .
C7 C 0.8581(4) 0.2852(7) 0.3829(3) 0.0469(14) Uani 1 1 d . . .
C8 C 0.9009(5) 0.2971(10) 0.4454(4) 0.066(2) Uani 1 1 d . . .
C9 C 0.8633(7) 0.3655(10) 0.4843(4) 0.072(2) Uani 1 1 d . . .
H9A H 0.8926 0.3709 0.5258 0.087 Uiso 1 1 calc R . .
C10 C 0.7840(7) 0.4280(9) 0.4664(4) 0.075(2) Uani 1 1 d . . .
C11 C 0.7419(6) 0.4153(10) 0.4046(4) 0.072(2) Uani 1 1 d . . .
H11A H 0.6875 0.4563 0.3913 0.087 Uiso 1 1 calc R . .
C12 C 0.7752(4) 0.3468(9) 0.3626(3) 0.0558(17) Uani 1 1 d . . .
C13 C 0.9901(6) 0.2351(14) 0.4687(5) 0.089(3) Uani 1 1 d . . .
H13A H 1.0101 0.2527 0.5124 0.134 Uiso 1 1 calc R . .
H13B H 1.0263 0.2877 0.4480 0.134 Uiso 1 1 calc R . .
H13C H 0.9904 0.1255 0.4605 0.134 Uiso 1 1 calc R . .
C14 C 0.7409(9) 0.5108(14) 0.5091(6) 0.113(4) Uani 1 1 d . . .
H14A H 0.7774 0.5102 0.5503 0.169 Uiso 1 1 calc R . .
H14B H 0.6890 0.4584 0.5085 0.169 Uiso 1 1 calc R . .
H14C H 0.7289 0.6164 0.4956 0.169 Uiso 1 1 calc R . .
C15 C 0.7266(6) 0.3412(14) 0.2968(5) 0.091(3) Uani 1 1 d . . .
H15A H 0.6721 0.3877 0.2920 0.137 Uiso 1 1 calc R . .
H15B H 0.7197 0.2348 0.2833 0.137 Uiso 1 1 calc R . .
H15C H 0.7566 0.3973 0.2723 0.137 Uiso 1 1 calc R . .

loop_
_atom_site_aniso_label
_atom_site_aniso_U_11
_atom_site_aniso_U_22
_atom_site_aniso_U_33
_atom_site_aniso_U_23
_atom_site_aniso_U_13
_atom_site_aniso_U_12
Au1 0.0435(2) 0.0563(2) 0.0663(3) -0.01088(14) 0.02480(16) -0.00431(11)
Cl1 0.0540(13) 0.095(2) 0.108(2) -0.0377(18) 0.0385(15) -0.0277(13)
Au1' 0.0578(8) 0.0587(8) 0.0685(9) 0.0132(6) 0.0374(7) 0.0027(5)
Cl1' 0.057(6) 0.162(14) 0.066(7) 0.041(8) 0.030(5) 0.029(7)
P1 0.0498(9) 0.0524(9) 0.0567(10) 0.0070(7) 0.0256(8) 0.0044(7)
C1 0.044(3) 0.063(4) 0.044(3) -0.003(3) 0.014(2) 0.002(3)
C2 0.064(4) 0.053(4) 0.078(5) 0.005(4) 0.030(4) 0.000(3)
C3 0.089(6) 0.055(4) 0.103(7) -0.003(5) 0.059(5) 0.011(4)
C4 0.107(8) 0.060(5) 0.073(6) 0.003(4) 0.022(5) 0.005(4)
C5 0.080(5) 0.049(4) 0.069(5) -0.003(4) 0.026(4) -0.009(4)
C6 0.051(3) 0.060(4) 0.059(4) -0.001(3) 0.022(3) -0.002(3)
C7 0.047(3) 0.044(3) 0.050(3) 0.005(3) 0.013(3) -0.003(2)
C8 0.064(5) 0.079(5) 0.050(4) 0.007(3) 0.010(3) -0.006(3)
C9 0.106(7) 0.070(5) 0.046(4) -0.001(4) 0.029(4) -0.006(5)
C10 0.113(7) 0.055(5) 0.074(5) 0.003(4) 0.056(5) -0.005(4)
C11 0.070(5) 0.074(5) 0.086(6) 0.001(4) 0.044(4) 0.006(4)
C12 0.048(4) 0.072(5) 0.056(4) 0.008(3) 0.028(3) -0.001(3)
C13 0.082(6) 0.101(7) 0.071(6) 0.011(5) -0.003(5) 0.013(6)
C14 0.170(12) 0.090(7) 0.116(9) -0.028(7) 0.102(9) -0.007(8)
C15 0.050(4) 0.154(10) 0.071(6) 0.016(6) 0.018(4) 0.019(5)

loop_
_atom_type_symbol
_atom_type_description
_atom_type_scat_dispersion_real
_atom_type_scat_dispersion_imag
_atom_type_scat_source
C C 0.0033 0.0016 'International Tables Vol C Tables 4.2.6.8 and 6.1.1.4'
H H 0.0000 0.0000 'International Tables Vol C Tables 4.2.6.8 and 6.1.1.4'
P P 0.1023 0.0942 'International Tables Vol C Tables 4.2.6.8 and 6.1.1.4'
Cl Cl 0.1484 0.1585 'International Tables Vol C Tables 4.2.6.8 and 6.1.1.4'
Au Au -2.0133 8.8022 'International Tables Vol C Tables 4.2.6.8 and 6.1.1.4'

loop_
_geom_angle_atom_site_label_1
_geom_angle_atom_site_label_2
_geom_angle_atom_site_label_3
_geom_angle
_geom_angle_site_symmetry_1
_geom_angle_site_symmetry_3
_geom_angle_publ_flag
P1 Au1 Cl1 176.06(10) . . ?
P1 Au1 Au1 96.37(6) . 2_755 ?
Cl1 Au1 Au1 87.12(11) . 2_755 ?
P1 Au1' Cl1' 172.7(4) . . ?
P1 Au1' Au1' 95.76(9) . 2_755 ?
Cl1' Au1' Au1' 90.4(3) . 2_755 ?
H1 P1 C7 112(2) . . ?
H1 P1 C1 91.4(19) . . ?
C7 P1 C1 108.5(3) . . ?
H1 P1 Au1' 47(2) . . ?
C7 P1 Au1' 120.2(2) . . ?
C1 P1 Au1' 123.9(2) . . ?
H1 P1 Au1 109(2) . . ?
C7 P1 Au1 118.1(2) . . ?
C1 P1 Au1 114.6(2) . . ?
Au1' P1 Au1 65.37(7) . . ?
C6 C1 C2 120.8(7) . . ?
C6 C1 P1 120.0(5) . . ?
C2 C1 P1 119.1(6) . . ?
C1 C2 C3 119.1(7) . . ?
C4 C3 C2 119.6(8) . . ?
C3 C4 C5 122.5(8) . . ?
C4 C5 C6 117.1(7) . . ?
C1 C6 C5 120.7(7) . . ?
C8 C7 C12 118.6(7) . . ?
C8 C7 P1 119.8(6) . . ?
C12 C7 P1 121.5(5) . . ?
C9 C8 C7 119.7(8) . . ?
C9 C8 C13 120.2(8) . . ?
C7 C8 C13 120.1(8) . . ?
C8 C9 C10 123.5(8) . . ?
C9 C10 C11 116.6(8) . . ?
C9 C10 C14 124.6(10) . . ?
C11 C10 C14 118.8(10) . . ?
C12 C11 C10 123.5(8) . . ?
C11 C12 C7 118.1(7) . . ?
C11 C12 C15 120.3(7) . . ?
C7 C12 C15 121.6(7) . . ?

loop_
_geom_bond_atom_site_label_1
_geom_bond_atom_site_label_2
_geom_bond_distance
_geom_bond_site_symmetry_2
_geom_bond_publ_flag
Au1 P1 2.197(3) . ?
Au1 Cl1 2.277(3) . ?
Au1 Au1 3.108(4) 2_755 ?
Au1' P1 2.098(3) . ?
Au1' Cl1' 2.313(12) . ?
Au1' Au1' 3.313(5) 2_755 ?
P1 H1 1.60(6) . ?
P1 C7 1.790(7) . ?
P1 C1 1.812(8) . ?
C1 C6 1.361(9) . ?
C1 C2 1.381(10) . ?
C2 C3 1.398(12) . ?
C3 C4 1.344(14) . ?
C4 C5 1.392(14) . ?
C5 C6 1.405(11) . ?
C7 C8 1.412(10) . ?
C7 C12 1.432(10) . ?
C8 C9 1.348(13) . ?
C8 C13 1.529(12) . ?
C9 C10 1.380(14) . ?
C10 C11 1.394(13) . ?
C10 C14 1.530(12) . ?
C11 C12 1.362(11) . ?
C12 C15 1.498(13) . ?
